data_2020493
loop_
_publ_author_name
'Bednarchuk, Tamara J.'
'Kinzhybalo, Vasyl'
'Pietraszko, Adam'

_publ_section_title
;
 Synthesis, structure and characterization of five new organically
 templated metal sulfates with 2-aminopyridinium
;
_journal_issue 5
_journal_name_full 'Acta Crystallographica Section C'
_journal_page_first 432
_journal_page_last 441
_journal_paper_doi 10.1107/S2053229616006458
_journal_volume 72
_journal_year 2016
_chemical_formula_iupac '(C5 H7 N2)2 [Zn (H2 O)6] (S O4)2'
_chemical_formula_moiety '2(C5 H7 N2 +), H12 O6 Zn 2+, 2(O4 S 2-)'
_chemical_formula_sum 'C10 H26 N4 O14 S2 Zn'
_chemical_formula_weight 555.84
_chemical_name_systematic
;
Bis(2-aminopyridinium) hexaaquazinc(II) bis(sulfate)
;
_space_group_crystal_system triclinic
_space_group_IT_number 2
_space_group_name_Hall '-P 1'
_space_group_name_H-M_alt 'P -1'
_symmetry_space_group_name_Hall '-P 1'
_symmetry_space_group_name_H-M 'P -1'
_atom_sites_solution_hydrogens mixed
_audit_creation_method
;
Olex2 1.2
(compiled 2015.09.30 svn.r3233 for OlexSys, GUI svn.r5103)
;
_cell_angle_alpha 72.25(3)
_cell_angle_beta 89.53(3)
_cell_angle_gamma 64.45(3)
_cell_formula_units_Z 1
_cell_length_a 6.977(3)
_cell_length_b 7.929(3)
_cell_length_c 11.441(4)
_cell_measurement_reflns_used 3000
_cell_measurement_temperature 100.00(15)
_cell_measurement_theta_max 28.3430
_cell_measurement_theta_min 2.9670
_cell_volume 538.2(4)
_computing_cell_refinement
;
CrysAlis PRO (Rigaku Oxford Diffraction, 2015)
;
_computing_data_collection
;
CrysAlis PRO (Rigaku Oxford Diffraction, 2015)
;
_computing_data_reduction
;
CrysAlis PRO (Rigaku Oxford Diffraction, 2015)
;
_computing_molecular_graphics
;
DIAMOND (Brandenburg, 1997)
;
_computing_publication_material
;
OLEX2 (Dolomanov <i>et al.</i>,  2009)
;
_computing_structure_refinement
;
SHELXL2014 (Sheldrick, 2015b)
;
_computing_structure_solution
;
SHELXS97 (Sheldrick, 2008)
;
_diffrn_ambient_temperature 100.00(15)
_diffrn_detector_area_resol_mean 10.6249
_diffrn_measured_fraction_theta_full 1.000
_diffrn_measured_fraction_theta_max 0.844
_diffrn_measurement_device 'four-circle diffractometer'
_diffrn_measurement_device_type 'Rigaku Oxford Diffraction Xcalibur Atlas'
_diffrn_measurement_method '\w scans'
_diffrn_radiation_monochromator graphite
_diffrn_radiation_type MoK\a
_diffrn_radiation_wavelength 0.71073
_diffrn_reflns_av_R_equivalents 0.0320
_diffrn_reflns_limit_h_max 8
_diffrn_reflns_limit_h_min -9
_diffrn_reflns_limit_k_max 10
_diffrn_reflns_limit_k_min -10
_diffrn_reflns_limit_l_max 14
_diffrn_reflns_limit_l_min -15
_diffrn_reflns_number 7323
_diffrn_reflns_theta_full 26.000
_diffrn_reflns_theta_max 29.647
_diffrn_reflns_theta_min 2.980
_exptl_absorpt_coefficient_mu 1.410
_exptl_absorpt_correction_T_max 0.921
_exptl_absorpt_correction_T_min 0.694
_exptl_absorpt_correction_type analytical
_exptl_absorpt_process_details
;
[<i>CrysAlis PRO</i> (Rigaku Oxford Diffraction, 2015), based on
expressions
derived  by Clark & Reid (1995)]
;
_exptl_crystal_colour colourless
_exptl_crystal_density_diffrn 1.715
_exptl_crystal_description plate
_exptl_crystal_F_000 288
_exptl_crystal_size_max 0.325
_exptl_crystal_size_mid 0.253
_exptl_crystal_size_min 0.071
_refine_diff_density_max 0.380
_refine_diff_density_min -0.564
_refine_ls_extinction_method none
_refine_ls_goodness_of_fit_ref 1.079
_refine_ls_hydrogen_treatment mixed
_refine_ls_matrix_type full
_refine_ls_number_parameters 160
_refine_ls_number_reflns 2563
_refine_ls_number_restraints 6
_refine_ls_restrained_S_all 1.079
_refine_ls_R_factor_all 0.0515
_refine_ls_R_factor_gt 0.0370
_refine_ls_shift/su_max 0.000
_refine_ls_shift/su_mean 0.000
_refine_ls_structure_factor_coef Fsqd
_refine_ls_weighting_details 'w=1/[\s^2^(Fo^2^)+(0.0230P)^2^+0.5010P] where P=(Fo^2^+2Fc^2^)/3'
_refine_ls_weighting_scheme calc
_refine_ls_wR_factor_gt 0.0717
_refine_ls_wR_factor_ref 0.0783
_reflns_number_gt 2120
_reflns_number_total 2563
_reflns_threshold_expression 'I > 2\s(I)'
_cod_data_source_file wq3112sup1.cif
_cod_data_source_block V
_cod_depositor_comments 'Adding full bibliography for 2020489--2020493.cif.'
_cod_database_code 2020493
_cod_database_fobs_code 2020493
_shelx_space_group_comment
;
The symmetry employed for this shelxl refinement is uniquely defined
by the following loop, which should always be used as a source of
symmetry information in preference to the above space-group names.
They are only intended as comments.
;

loop_
_space_group_symop_operation_xyz
'x, y, z'
'-x, -y, -z'

loop_
_atom_site_type_symbol
_atom_site_label
_atom_site_fract_x
_atom_site_fract_y
_atom_site_fract_z
_atom_site_U_iso_or_equiv
_atom_site_adp_type
_atom_site_calc_flag
_atom_site_occupancy
Zn Zn1 0.5000 1.0000 0.0000 0.01411(12) Uani d 1
O O1W 0.8228(3) 0.7965(3) 0.06621(16) 0.0178(4) Uani d 1
H H1WA 0.840(5) 0.684(3) 0.108(2) 0.027 Uiso d 1
H H1WB 0.919(4) 0.781(4) 0.020(2) 0.027 Uiso d 1
O O2W 0.4015(3) 0.7817(3) 0.07706(16) 0.0166(4) Uani d 1
H H2WA 0.508(4) 0.678(3) 0.114(2) 0.025 Uiso d 1
H H2WB 0.327(4) 0.763(4) 0.031(2) 0.025 Uiso d 1
O O3W 0.5158(3) 0.9549(3) -0.17208(16) 0.0181(4) Uani d 1
H H3WA 0.443(4) 0.913(4) -0.200(3) 0.027 Uiso d 1
H H3WB 0.636(3) 0.915(4) -0.195(3) 0.027 Uiso d 1
S S1 0.86634(10) 0.26278(9) 0.19970(5) 0.01418(15) Uani d 1
O O1 0.7842(3) 0.4652(3) 0.21008(16) 0.0189(4) Uani d 1
O O2 0.8423(3) 0.2834(3) 0.06753(15) 0.0197(4) Uani d 1
O O3 0.7418(3) 0.1661(3) 0.26976(15) 0.0181(4) Uani d 1
O O4 1.0947(3) 0.1480(3) 0.25429(15) 0.0179(4) Uani d 1
N N1 0.7456(3) 0.5091(3) 0.44013(19) 0.0169(4) Uani d 1
H H1 0.7426 0.4984 0.3677 0.020 Uiso calc 1
C C2 0.7808(4) 0.3492(4) 0.5403(2) 0.0160(5) Uani d 1
N N2 0.8090(3) 0.1814(3) 0.52404(19) 0.0188(5) Uani d 1
H H2A 0.8047 0.1753 0.4504 0.023 Uiso calc 1
H H2B 0.8315 0.0790 0.5872 0.023 Uiso calc 1
C C3 0.7865(4) 0.3698(4) 0.6584(2) 0.0187(5) Uani d 1
H H3 0.8115 0.2628 0.7295 0.022 Uiso calc 1
C C4 0.7552(4) 0.5472(4) 0.6681(2) 0.0216(6) Uani d 1
H H4 0.7589 0.5606 0.7459 0.026 Uiso calc 1
C C5 0.7172(4) 0.7100(4) 0.5609(3) 0.0229(6) Uani d 1
H H5 0.6944 0.8314 0.5671 0.027 Uiso calc 1
C C6 0.7147(4) 0.6865(4) 0.4490(2) 0.0201(6) Uani d 1
H H6 0.6916 0.7921 0.3775 0.024 Uiso calc 1

loop_
_atom_site_aniso_label
_atom_site_aniso_U_11
_atom_site_aniso_U_22
_atom_site_aniso_U_33
_atom_site_aniso_U_12
_atom_site_aniso_U_13
_atom_site_aniso_U_23
Zn1 0.0148(2) 0.0157(2) 0.0116(2) -0.00715(17) 0.00165(15) -0.00385(16)
O1W 0.0166(9) 0.0184(10) 0.0147(9) -0.0068(8) 0.0032(7) -0.0023(8)
O2W 0.0166(10) 0.0178(10) 0.0151(9) -0.0089(8) -0.0013(7) -0.0030(8)
O3W 0.0170(10) 0.0258(10) 0.0156(9) -0.0118(8) 0.0037(7) -0.0093(8)
S1 0.0151(3) 0.0168(3) 0.0112(3) -0.0079(3) 0.0016(2) -0.0044(2)
O1 0.0220(10) 0.0168(9) 0.0166(9) -0.0078(8) 0.0026(7) -0.0052(7)
O2 0.0194(9) 0.0301(11) 0.0132(9) -0.0136(8) 0.0040(7) -0.0085(8)
O3 0.0184(9) 0.0244(10) 0.0165(9) -0.0135(8) 0.0047(7) -0.0077(8)
O4 0.0160(9) 0.0220(10) 0.0150(9) -0.0091(8) 0.0013(7) -0.0043(7)
N1 0.0165(11) 0.0220(12) 0.0115(10) -0.0078(9) 0.0015(8) -0.0058(9)
C2 0.0115(12) 0.0188(13) 0.0162(12) -0.0063(10) 0.0020(9) -0.0048(10)
N2 0.0252(12) 0.0203(12) 0.0112(10) -0.0113(10) 0.0036(9) -0.0045(9)
C3 0.0152(13) 0.0237(14) 0.0162(13) -0.0085(11) 0.0025(10) -0.0059(11)
C4 0.0170(13) 0.0308(16) 0.0204(13) -0.0104(12) 0.0029(10) -0.0135(12)
C5 0.0194(14) 0.0225(15) 0.0274(15) -0.0088(12) 0.0007(11) -0.0102(12)
C6 0.0159(13) 0.0169(14) 0.0225(14) -0.0060(11) -0.0019(10) -0.0022(11)

loop_
_atom_type_symbol
_atom_type_description
_atom_type_scat_dispersion_real
_atom_type_scat_dispersion_imag
_atom_type_scat_source
C C 0.0033 0.0016 'International Tables Vol C Tables 4.2.6.8 and 6.1.1.4'
H H 0.0000 0.0000 'International Tables Vol C Tables 4.2.6.8 and 6.1.1.4'
N N 0.0061 0.0033 'International Tables Vol C Tables 4.2.6.8 and 6.1.1.4'
O O 0.0106 0.0060 'International Tables Vol C Tables 4.2.6.8 and 6.1.1.4'
S S 0.1246 0.1234 'International Tables Vol C Tables 4.2.6.8 and 6.1.1.4'
Zn Zn 0.2839 1.4301 'International Tables Vol C Tables 4.2.6.8 and 6.1.1.4'

loop_
_exptl_crystal_face_index_h
_exptl_crystal_face_index_k
_exptl_crystal_face_index_l
_exptl_crystal_face_perp_dist
-5 -3 0 0.1387
5 3 -1 0.1753
0 4 5 0.0420
0 -1 -1 0.0155
5 2 4 0.1564
0 0 1 0.1159
0 1 -1 0.1055
1 0 5 0.1102
5 2 -2 0.1634
2 1 -5 0.1461
1 1 -5 0.1245
-5 2 5 0.1165

loop_
_geom_angle_atom_site_label_1
_geom_angle_atom_site_label_2
_geom_angle_atom_site_label_3
_geom_angle_site_symmetry_1
_geom_angle_site_symmetry_3
_geom_angle
_geom_angle_publ_flag
O1W Zn1 O1W 2_675 . 180.0 n
O1W Zn1 O3W . 2_675 86.88(8) y
O1W Zn1 O3W . . 93.12(8) y
O1W Zn1 O3W 2_675 2_675 93.12(8) n
O1W Zn1 O3W 2_675 . 86.88(8) n
O2W Zn1 O1W . 2_675 88.54(8) y
O2W Zn1 O1W . . 91.46(8) y
O2W Zn1 O1W 2_675 . 88.54(8) n
O2W Zn1 O1W 2_675 2_675 91.46(8) n
O2W Zn1 O2W . 2_675 180.0 n
O2W Zn1 O3W . 2_675 87.20(7) y
O2W Zn1 O3W 2_675 2_675 92.80(7) n
O2W Zn1 O3W . . 92.80(7) y
O2W Zn1 O3W 2_675 . 87.20(7) n
O3W Zn1 O3W 2_675 . 180.000(15) n
Zn1 O1W H1WA . . 113(2) ?
Zn1 O1W H1WB . . 122(2) ?
H1WA O1W H1WB . . 107(3) ?
Zn1 O2W H2WA . . 108(2) ?
Zn1 O2W H2WB . . 118(2) ?
H2WA O2W H2WB . . 111(3) ?
Zn1 O3W H3WA . . 125(2) ?
Zn1 O3W H3WB . . 117(2) ?
H3WA O3W H3WB . . 110(3) ?
O2 S1 O1 . . 108.64(11) ?
O2 S1 O3 . . 111.43(10) ?
O2 S1 O4 . . 110.26(11) ?
O3 S1 O1 . . 108.21(10) ?
O3 S1 O4 . . 109.74(11) ?
O4 S1 O1 . . 108.48(11) ?
C2 N1 H1 . . 118.5 ?
C2 N1 C6 . . 122.9(2) ?
C6 N1 H1 . . 118.5 ?
N1 C2 C3 . . 117.6(2) ?
N2 C2 N1 . . 119.4(2) ?
N2 C2 C3 . . 123.1(2) ?
C2 N2 H2A . . 120.0 ?
C2 N2 H2B . . 120.0 ?
H2A N2 H2B . . 120.0 ?
C2 C3 H3 . . 120.1 ?
C4 C3 C2 . . 119.9(2) ?
C4 C3 H3 . . 120.1 ?
C3 C4 H4 . . 119.8 ?
C3 C4 C5 . . 120.4(2) ?
C5 C4 H4 . . 119.8 ?
C4 C5 H5 . . 120.6 ?
C6 C5 C4 . . 118.7(3) ?
C6 C5 H5 . . 120.6 ?
N1 C6 H6 . . 119.7 ?
C5 C6 N1 . . 120.5(2) ?
C5 C6 H6 . . 119.7 ?

loop_
_geom_bond_atom_site_label_1
_geom_bond_atom_site_label_2
_geom_bond_site_symmetry_2
_geom_bond_distance
_geom_bond_publ_flag
Zn1 O1W 2_675 2.097(2) ?
Zn1 O1W . 2.097(2) y
Zn1 O2W . 2.0813(19) y
Zn1 O2W 2_675 2.0813(19) ?
Zn1 O3W . 2.0996(18) y
Zn1 O3W 2_675 2.0996(18) ?
O1W H1WA . 0.828(17) ?
O1W H1WB . 0.844(17) ?
O2W H2WA . 0.820(17) ?
O2W H2WB . 0.833(17) ?
O3W H3WA . 0.823(17) ?
O3W H3WB . 0.828(17) ?
S1 O1 . 1.4971(18) ?
S1 O2 . 1.4736(18) ?
S1 O3 . 1.4744(18) ?
S1 O4 . 1.475(2) ?
N1 H1 . 0.8600 ?
N1 C2 . 1.353(3) ?
N1 C6 . 1.364(3) ?
C2 N2 . 1.330(3) ?
C2 C3 . 1.413(3) ?
N2 H2A . 0.8600 ?
N2 H2B . 0.8600 ?
C3 H3 . 0.9300 ?
C3 C4 . 1.367(4) ?
C4 H4 . 0.9300 ?
C4 C5 . 1.410(4) ?
C5 H5 . 0.9300 ?
C5 C6 . 1.350(4) ?
C6 H6 . 0.9300 ?

loop_
_geom_hbond_atom_site_label_D
_geom_hbond_atom_site_label_H
_geom_hbond_atom_site_label_A
_geom_hbond_site_symmetry_A
_geom_hbond_distance_DH
_geom_hbond_distance_HA
_geom_hbond_distance_DA
_geom_hbond_angle_DHA
O1W H1WA O1 . 0.828(17) 1.966(19) 2.765(3) 162(3)
O1W H1WB O2 2_765 0.844(17) 1.893(18) 2.731(3) 172(3)
O2W H2WA O1 . 0.820(17) 1.966(18) 2.775(3) 169(3)
O2W H2WB O2 2_665 0.833(17) 1.854(18) 2.687(3) 178(3)
O3W H3WA O3 2_665 0.823(17) 1.930(18) 2.752(3) 176(3)
O3W H3WB O4 2_765 0.828(17) 1.905(18) 2.729(3) 174(3)
N1 H1 O1 . 0.86 1.90 2.754(3) 171
N2 H2A O3 . 0.86 2.15 2.997(3) 171
N2 H2B O4 2_756 0.86 2.01 2.860(3) 173
C6 H6 O3W 2_675 0.93 2.51 3.370(4) 153

loop_
_geom_torsion_atom_site_label_1
_geom_torsion_atom_site_label_2
_geom_torsion_atom_site_label_3
_geom_torsion_atom_site_label_4
_geom_torsion
N1 C2 C3 C4 0.5(4)
C2 N1 C6 C5 -0.3(4)
C2 C3 C4 C5 0.0(4)
N2 C2 C3 C4 -179.7(2)
C3 C4 C5 C6 -0.7(4)
C4 C5 C6 N1 0.8(4)
C6 N1 C2 N2 179.8(2)
C6 N1 C2 C3 -0.4(3)
